data_4340115
loop_
_publ_author_name
'Cross, Justin N.'
'Villa, Eric M.'
'Darling, Victoria R.'
'Polinski, Matthew J.'
'Lin, Jian'
'Tan, Xiaoyan'
'Kikugawa, Naoki'
'Shatruk, Michael'
'Baumbach, Ryan'
'Albrecht-Schmitt, Thomas E'

_publ_section_title
;
 Straightforward Reductive Routes to Air-Stable Uranium(III) and
 Neptunium(III) Materials.
;
_journal_issue 14
_journal_name_full 'Inorganic chemistry'
_journal_page_first 7455
_journal_page_last 7466
_journal_paper_doi 10.1021/ic500771t
_journal_volume 53
_journal_year 2014
_chemical_formula_moiety KNp(SO4)2(H2O)
_chemical_formula_sum 'K Np O9 S2'
_chemical_formula_weight 484.22
_chemical_melting_point ?
_chemical_name_common 'Potassium Neptunium(III) sulfate hydrate'
_chemical_name_systematic
; 
 ? 
;
_space_group_IT_number 152
_symmetry_cell_setting trigonal
_symmetry_space_group_name_Hall 'P 31 2"'
_symmetry_space_group_name_H-M 'P 31 2 1'
_atom_sites_solution_hydrogens none
_atom_sites_solution_primary direct
_atom_sites_solution_secondary difmap
_audit_creation_method SHELXL-97
_cell_angle_alpha 90.00
_cell_angle_beta 90.00
_cell_angle_gamma 120.00
_cell_formula_units_Z 3
_cell_length_a 7.1963(14)
_cell_length_b 7.1963(14)
_cell_length_c 13.386(4)
_cell_measurement_reflns_used 6753
_cell_measurement_temperature 296(2)
_cell_measurement_theta_max 27.19
_cell_measurement_theta_min 3.27
_cell_volume 600.3(2)
_computing_cell_refinement 'smart saint'
_computing_data_collection smart
_computing_data_reduction SAINT
_computing_molecular_graphics 'SHELXP-97 (Sheldrick, 1997)'
_computing_publication_material 'SHELXCIF-97 (Sheldrick, 2000)'
_computing_structure_refinement 'SHELXL-97 (Sheldrick, 1997)'
_computing_structure_solution 'SHELXS-97 (Sheldrick, 1990)'
_diffrn_ambient_temperature 296(2)
_diffrn_detector_area_resol_mean 0
_diffrn_measured_fraction_theta_full 1.000
_diffrn_measured_fraction_theta_max 1.000
_diffrn_measurement_device_type 'BRUKER apex II'
_diffrn_measurement_method '0.5 wide w/ exposures'
_diffrn_radiation_monochromator 'Quazar optics'
_diffrn_radiation_source 'Imus microfocused'
_diffrn_radiation_type MoK\a
_diffrn_radiation_wavelength 0.71073
_diffrn_reflns_av_R_equivalents 0.0488
_diffrn_reflns_av_sigmaI/netI 0.0244
_diffrn_reflns_limit_h_max 9
_diffrn_reflns_limit_h_min -9
_diffrn_reflns_limit_k_max 9
_diffrn_reflns_limit_k_min -9
_diffrn_reflns_limit_l_max 16
_diffrn_reflns_limit_l_min -17
_diffrn_reflns_number 6753
_diffrn_reflns_theta_full 27.19
_diffrn_reflns_theta_max 27.19
_diffrn_reflns_theta_min 3.27
_exptl_absorpt_coefficient_mu 14.045
_exptl_absorpt_correction_T_max 0.9
_exptl_absorpt_correction_T_min 0.7
_exptl_absorpt_correction_type multi-scan
_exptl_absorpt_process_details SHELTXPREP
_exptl_crystal_colour purple-blue
_exptl_crystal_density_diffrn 4.018
_exptl_crystal_density_meas ?
_exptl_crystal_density_method 'not measured'
_exptl_crystal_description plate
_exptl_crystal_F_000 648
_exptl_crystal_size_max 0.06
_exptl_crystal_size_mid 0.02
_exptl_crystal_size_min 0.01
_refine_diff_density_max 1.256
_refine_diff_density_min -0.696
_refine_diff_density_rms 0.179
_refine_ls_abs_structure_details 'Flack H D (1983), Acta Cryst. A39, 876-881'
_refine_ls_abs_structure_Flack 0.30(10)
_refine_ls_extinction_method none
_refine_ls_goodness_of_fit_ref 1.108
_refine_ls_hydrogen_treatment none
_refine_ls_matrix_type full
_refine_ls_number_parameters 69
_refine_ls_number_reflns 895
_refine_ls_number_restraints 12
_refine_ls_restrained_S_all 1.120
_refine_ls_R_factor_all 0.0499
_refine_ls_R_factor_gt 0.0312
_refine_ls_shift/su_max 0.040
_refine_ls_shift/su_mean 0.006
_refine_ls_structure_factor_coef Fsqd
_refine_ls_weighting_details 'calc w=1/[\s^2^(Fo^2^)+(0.0250P)^2^+4.9251P] where P=(Fo^2^+2Fc^2^)/3'
_refine_ls_weighting_scheme calc
_refine_ls_wR_factor_gt 0.0715
_refine_ls_wR_factor_ref 0.0793
_reflns_number_gt 624
_reflns_number_total 895
_reflns_threshold_expression >2sigma(I)
_cod_data_source_file ic500771t_si_002.cif
_cod_data_source_block save
_cod_depositor_comments
;
The following automatic conversions were performed:

'_chemical_melting_point' value 'N/A' was changed to '?' - the value
is undefined or not given.

Automatic conversion script
Id: cif_fix_values 2281 2013-09-26 08:29:07Z andrius 

 Adding full bibliography for 4340109--4340117.cif.

The following automatic conversions were performed:

'_exptl_crystal_density_meas' value 'not measured' was changed to '?'
- the value is perceived as not measured.

Automatic conversion script
Id: cif_fix_values 3008 2015-01-20 13:52:24Z robertas 
;
_cod_original_sg_symbol_H-M P3(1)2(1)
_cod_database_code 4340115

loop_
_symmetry_equiv_pos_as_xyz
'x, y, z'
'-y, x-y, z+1/3'
'-x+y, -x, z+2/3'
'y, x, -z'
'x-y, -y, -z+2/3'
'-x, -x+y, -z+1/3'

loop_
_atom_site_label
_atom_site_type_symbol
_atom_site_fract_x
_atom_site_fract_y
_atom_site_fract_z
_atom_site_U_iso_or_equiv
_atom_site_adp_type
_atom_site_occupancy
_atom_site_symmetry_multiplicity
_atom_site_calc_flag
_atom_site_refinement_flags
_atom_site_disorder_group
Np1 Np 0.43315(17) 0.43315(17) 0.0000 0.0242(3) Uani 0.436(6) 2 d SP 1
Np2 Np 0.56707(14) 0.0000 -0.1667 0.0190(2) Uani 0.522(6) 2 d SP 1
K1 K 0.43315(17) 0.43315(17) 0.0000 0.0242(3) Uani 0.564(6) 2 d SP 2
K2 K 0.56707(14) 0.0000 -0.1667 0.0190(2) Uani 0.478(6) 2 d SP 2
S1 S 0.5611(4) -0.0002(6) 0.08151(15) 0.0282(6) Uani 1 1 d . .
O1 O 0.5106(16) 0.1298(16) 0.0124(7) 0.052(3) Uani 1 1 d . .
O2 O 0.4837(16) -0.3840(16) -0.1819(7) 0.056(3) Uani 1 1 d . .
O3 O 0.6113(19) -0.131(2) 0.0162(7) 0.072(4) Uani 1 1 d . .
O4 O 0.3964(17) 0.2584(14) -0.1880(8) 0.073(4) Uani 1 1 d . .
O5A O 0.927(3) 0.0000 -0.1667 0.034(6) Uani 0.54 2 d SPU .
O5B O 0.068(4) 0.068(4) 0.0000 0.048(10) Uani 0.46 2 d SPU .

loop_
_atom_site_aniso_label
_atom_site_aniso_U_11
_atom_site_aniso_U_22
_atom_site_aniso_U_33
_atom_site_aniso_U_23
_atom_site_aniso_U_13
_atom_site_aniso_U_12
Np1 0.0294(5) 0.0294(5) 0.0230(4) -0.0001(3) 0.0001(3) 0.0218(7)
Np2 0.0226(4) 0.0120(5) 0.0188(3) -0.0005(5) -0.0002(2) 0.0060(3)
K1 0.0294(5) 0.0294(5) 0.0230(4) -0.0001(3) 0.0001(3) 0.0218(7)
K2 0.0226(4) 0.0120(5) 0.0188(3) -0.0005(5) -0.0002(2) 0.0060(3)
S1 0.0208(13) 0.0245(11) 0.0387(11) 0.0054(10) -0.0002(12) 0.0109(11)
O1 0.063(8) 0.036(6) 0.061(5) 0.002(5) -0.028(5) 0.029(6)
O2 0.065(8) 0.046(6) 0.075(6) -0.023(5) -0.028(5) 0.042(6)
O3 0.092(10) 0.097(9) 0.069(6) 0.008(6) 0.018(6) 0.080(8)
O4 0.080(9) 0.028(5) 0.077(6) 0.015(5) 0.012(6) 0.003(6)
O5A 0.011(7) 0.027(10) 0.071(10) 0.010(7) 0.005(3) 0.014(5)
O5B 0.035(10) 0.035(10) 0.077(13) -0.007(5) 0.007(5) 0.021(8)

loop_
_atom_type_symbol
_atom_type_description
_atom_type_scat_dispersion_real
_atom_type_scat_dispersion_imag
_atom_type_scat_source
O O 0.0106 0.0060 'International Tables Vol C Tables 4.2.6.8 and 6.1.1.4'
S S 0.1246 0.1234 'International Tables Vol C Tables 4.2.6.8 and 6.1.1.4'
K K 0.2009 0.2494 'International Tables Vol C Tables 4.2.6.8 and 6.1.1.4'
Np Np -11.4937 4.1493 'International Tables Vol C Tables 4.2.6.8 and 6.1.1.4'

loop_
_geom_angle_atom_site_label_1
_geom_angle_atom_site_label_2
_geom_angle_atom_site_label_3
_geom_angle
_geom_angle_site_symmetry_1
_geom_angle_site_symmetry_3
O1 Np1 O1 142.3(5) . 4
O1 Np1 O5B 71.1(2) . .
O1 Np1 O5B 71.1(2) 4 .
O1 Np1 O2 75.7(3) . 4_655
O1 Np1 O2 116.6(3) 4 4_655
O5B Np1 O2 108.1(2) . 4_655
O1 Np1 O2 116.6(3) . 1_565
O1 Np1 O2 75.7(3) 4 1_565
O5B Np1 O2 108.1(2) . 1_565
O2 Np1 O2 143.8(4) 4_655 1_565
O1 Np1 O3 144.0(3) . 1_565
O1 Np1 O3 73.3(3) 4 1_565
O5B Np1 O3 143.8(2) . 1_565
O2 Np1 O3 81.8(3) 4_655 1_565
O2 Np1 O3 69.0(3) 1_565 1_565
O1 Np1 O3 73.3(3) . 4_655
O1 Np1 O3 144.0(3) 4 4_655
O5B Np1 O3 143.8(2) . 4_655
O2 Np1 O3 69.0(3) 4_655 4_655
O2 Np1 O3 81.8(3) 1_565 4_655
O3 Np1 O3 72.5(4) 1_565 4_655
O1 Np1 O4 71.2(3) . .
O1 Np1 O4 98.3(3) 4 .
O5B Np1 O4 74.04(19) . .
O2 Np1 O4 144.1(3) 4_655 .
O2 Np1 O4 50.3(3) 1_565 .
O3 Np1 O4 118.4(3) 1_565 .
O3 Np1 O4 88.1(3) 4_655 .
O1 Np1 O4 98.3(3) . 4
O1 Np1 O4 71.2(3) 4 4
O5B Np1 O4 74.04(19) . 4
O2 Np1 O4 50.3(3) 4_655 4
O2 Np1 O4 144.1(3) 1_565 4
O3 Np1 O4 88.1(3) 1_565 4
O3 Np1 O4 118.4(3) 4_655 4
O4 Np1 O4 148.1(4) . 4
O2 Np2 O2 143.9(4) 5_554 .
O2 Np2 O5A 72.0(2) 5_554 .
O2 Np2 O5A 72.0(2) . .
O2 Np2 O1 117.4(3) 5_554 5_554
O2 Np2 O1 75.1(3) . 5_554
O5A Np2 O1 109.1(2) . 5_554
O2 Np2 O1 75.1(3) 5_554 .
O2 Np2 O1 117.4(3) . .
O5A Np2 O1 109.1(2) . .
O1 Np2 O1 141.9(4) 5_554 .
O2 Np2 O3 72.2(3) 5_554 5_554
O2 Np2 O3 97.1(4) . 5_554
O5A Np2 O3 73.0(2) . 5_554
O1 Np2 O3 51.3(2) 5_554 5_554
O1 Np2 O3 144.7(3) . 5_554
O2 Np2 O3 97.1(4) 5_554 .
O2 Np2 O3 72.2(3) . .
O5A Np2 O3 73.0(2) . .
O1 Np2 O3 144.7(3) 5_554 .
O1 Np2 O3 51.3(2) . .
O3 Np2 O3 145.9(4) 5_554 .
O2 Np2 O4 72.0(3) 5_554 .
O2 Np2 O4 143.3(3) . .
O5A Np2 O4 142.83(19) . .
O1 Np2 O4 79.9(3) 5_554 .
O1 Np2 O4 69.8(3) . .
O3 Np2 O4 87.6(3) 5_554 .
O3 Np2 O4 120.6(3) . .
O2 Np2 O4 143.3(3) 5_554 5_554
O2 Np2 O4 72.0(3) . 5_554
O5A Np2 O4 142.83(19) . 5_554
O1 Np2 O4 69.8(3) 5_554 5_554
O1 Np2 O4 79.9(3) . 5_554
O3 Np2 O4 120.6(3) 5_554 5_554
O3 Np2 O4 87.6(3) . 5_554
O4 Np2 O4 74.3(4) . 5_554
O2 Np2 S1 94.8(2) 5_554 5_554
O2 Np2 S1 85.6(2) . 5_554
O5A Np2 S1 90.73(4) . 5_554
O1 Np2 S1 25.90(19) 5_554 5_554
O1 Np2 S1 153.02(19) . 5_554
O3 Np2 S1 25.4(2) 5_554 5_554
O3 Np2 S1 155.6(2) . 5_554
O4 Np2 S1 83.3(2) . 5_554
O4 Np2 S1 95.5(2) 5_554 5_554
O2 Np2 S1 85.6(2) 5_554 .
O2 Np2 S1 94.8(2) . .
O5A Np2 S1 90.73(4) . .
O1 Np2 S1 153.02(19) 5_554 .
O1 Np2 S1 25.90(19) . .
O3 Np2 S1 155.6(2) 5_554 .
O3 Np2 S1 25.4(2) . .
O4 Np2 S1 95.5(2) . .
O4 Np2 S1 83.3(2) 5_554 .
S1 Np2 S1 178.53(8) 5_554 .
O4 S1 O3 111.7(6) 2_655 .
O4 S1 O2 104.8(5) 2_655 2_545
O3 S1 O2 112.1(7) . 2_545
O4 S1 O1 110.6(7) 2_655 .
O3 S1 O1 104.6(5) . .
O2 S1 O1 113.3(5) 2_545 .
O4 S1 Np2 125.5(5) 2_655 .
O3 S1 Np2 52.7(4) . .
O2 S1 Np2 129.7(4) 2_545 .
O1 S1 Np2 52.0(4) . .
O4 S1 K1 53.5(4) 2_655 2_655
O3 S1 K1 126.3(4) . 2_655
O2 S1 K1 51.3(4) 2_545 2_655
O1 S1 K1 129.0(4) . 2_655
Np2 S1 K1 178.57(7) . 2_655
S1 O1 Np1 145.0(6) . .
S1 O1 Np2 102.1(5) . .
Np1 O1 Np2 112.5(3) . .
S1 O2 Np2 145.3(6) 3_654 .
S1 O2 Np1 103.4(5) 3_654 1_545
Np2 O2 Np1 111.1(3) . 1_545
S1 O2 K1 103.4(5) 3_654 1_545
Np2 O2 K1 111.1(3) . 1_545
Np1 O2 K1 0.000(5) 1_545 1_545
S1 O3 Np2 101.9(5) . .
S1 O3 K1 131.5(6) . 1_545
Np2 O3 K1 105.0(4) . 1_545
S1 O3 Np1 131.5(6) . 1_545
Np2 O3 Np1 105.0(4) . 1_545
K1 O3 Np1 0.00(2) 1_545 1_545
S1 O4 Np2 135.3(6) 3_664 .
S1 O4 Np1 101.5(5) 3_664 .
Np2 O4 Np1 104.1(4) . .

loop_
_geom_bond_atom_site_label_1
_geom_bond_atom_site_label_2
_geom_bond_distance
_geom_bond_site_symmetry_2
Np1 O1 2.514(9) .
Np1 O1 2.514(9) 4
Np1 O5B 2.63(3) .
Np1 O2 2.704(10) 4_655
Np1 O2 2.704(10) 1_565
Np1 O3 2.738(12) 1_565
Np1 O3 2.738(12) 4_655
Np1 O4 2.767(11) .
Np1 O4 2.767(11) 4
Np2 O2 2.526(10) 5_554
Np2 O2 2.526(10) .
Np2 O5A 2.591(19) .
Np2 O1 2.676(10) 5_554
Np2 O1 2.676(10) .
Np2 O3 2.700(10) 5_554
Np2 O3 2.700(10) .
Np2 O4 2.708(12) .
Np2 O4 2.708(12) 5_554
Np2 S1 3.322(2) 5_554
Np2 S1 3.322(2) .
S1 O4 1.454(10) 2_655
S1 O3 1.459(9) .
S1 O2 1.481(10) 2_545
S1 O1 1.485(9) .
S1 K1 3.371(2) 2_655
O2 S1 1.481(10) 3_654
O2 Np1 2.704(10) 1_545
O2 K1 2.704(10) 1_545
O3 K1 2.737(12) 1_545
O3 Np1 2.737(12) 1_545
O4 S1 1.454(10) 3_664
